data_4072769
loop_
_publ_author_name
'Song, Shu-Yan'
'Ma, Jian-Fang'
'Yang, Jin'
'Gao, Li-Li'
'Su, Zhong-Min'

_publ_section_title
;
 Synthesis of an Organotin Oligomer Containing a Heptanuclear Tin
 Phosphonate Cluster by Debenzylation Reactions:&#x00A0; X-ray Crystal
 Structure of {Na6(CH3OH)2(H2O)}-
 {[(BzSn)3(PhPO3)5(\m3-O)(CH3O)]2Bz2Sn}&#x00B7;CH3OH
;
_journal_issue 8
_journal_name_full Organometallics
_journal_page_first 2125
_journal_paper_doi 10.1021/om061015u
_journal_volume 26
_journal_year 2007
_chemical_formula_moiety 'C121 H126 Na6 O38 P10 Sn7'
_chemical_formula_sum 'C121 H126 Na6 O38 P10 Sn7'
_chemical_formula_weight 3466.69
_chemical_melting_point ?
_chemical_name_systematic
;
 ?
;
_space_group_IT_number 14
_symmetry_cell_setting monoclinic
_symmetry_space_group_name_Hall '-P 2ybc'
_symmetry_space_group_name_H-M 'P 1 21/c 1'
_atom_sites_solution_hydrogens geom
_atom_sites_solution_primary direct
_atom_sites_solution_secondary difmap
_audit_creation_method SHELXL-97
_cell_angle_alpha 90.00
_cell_angle_beta 107.9690(10)
_cell_angle_gamma 90.00
_cell_formula_units_Z 2
_cell_length_a 16.8549(7)
_cell_length_b 25.3171(11)
_cell_length_c 17.1689(7)
_cell_measurement_temperature 200(2)
_cell_measurement_theta_max 28.65
_cell_measurement_theta_min 1.61
_cell_volume 6968.9(5)
_computing_cell_refinement 'Bruker SMART'
_computing_data_collection 'Bruker SMART'
_computing_data_reduction 'Bruker SAINT software (Bruker, 1999)'
_computing_molecular_graphics 'SHELXTL-PLUS (Sheldrick, 1990)'
_computing_publication_material SHELXL-97
_computing_structure_refinement 'SHELXL-97 (Sheldrick, 1997)'
_computing_structure_solution 'SHELXS-97(Sheldrick, 1997)'
_diffrn_ambient_temperature 200(2)
_diffrn_measured_fraction_theta_full 0.992
_diffrn_measured_fraction_theta_max 0.909
_diffrn_measurement_device_type 'Bruker SMART APEX CCD'
_diffrn_measurement_method 'omega scans'
_diffrn_radiation_monochromator graphite
_diffrn_radiation_source 'fine-focus sealed tube'
_diffrn_radiation_type MoK\a
_diffrn_radiation_wavelength 0.71073
_diffrn_reflns_av_R_equivalents 0.0835
_diffrn_reflns_av_sigmaI/netI 0.1317
_diffrn_reflns_limit_h_max 18
_diffrn_reflns_limit_h_min -22
_diffrn_reflns_limit_k_max 34
_diffrn_reflns_limit_k_min -19
_diffrn_reflns_limit_l_max 23
_diffrn_reflns_limit_l_min -22
_diffrn_reflns_number 43135
_diffrn_reflns_theta_full 25.00
_diffrn_reflns_theta_max 28.65
_diffrn_reflns_theta_min 1.61
_diffrn_standards_decay_% none
_diffrn_standards_interval_count none
_diffrn_standards_interval_time none
_diffrn_standards_number none
_exptl_absorpt_coefficient_mu 1.443
_exptl_absorpt_correction_T_max 0.794
_exptl_absorpt_correction_T_min 0.735
_exptl_absorpt_correction_type multi-scan
_exptl_absorpt_process_details SADABS
_exptl_crystal_colour Colorless
_exptl_crystal_density_diffrn 1.652
_exptl_crystal_density_meas ?
_exptl_crystal_density_method 'not measured'
_exptl_crystal_description Block
_exptl_crystal_F_000 3444
_exptl_crystal_size_max 0.22
_exptl_crystal_size_mid 0.22
_exptl_crystal_size_min 0.16
_refine_diff_density_max 1.458
_refine_diff_density_min -0.913
_refine_diff_density_rms 0.152
_refine_ls_extinction_method none
_refine_ls_goodness_of_fit_ref 1.014
_refine_ls_hydrogen_treatment constr
_refine_ls_matrix_type full
_refine_ls_number_parameters 694
_refine_ls_number_reflns 16291
_refine_ls_number_restraints 4
_refine_ls_restrained_S_all 1.016
_refine_ls_R_factor_all 0.1697
_refine_ls_R_factor_gt 0.0773
_refine_ls_shift/su_max 0.003
_refine_ls_shift/su_mean 0.000
_refine_ls_structure_factor_coef Fsqd
_refine_ls_weighting_details 'calc w=1/[\s^2^(Fo^2^)+(0.0510P)^2^+0.0000P] where P=(Fo^2^+2Fc^2^)/3'
_refine_ls_weighting_scheme calc
_refine_ls_wR_factor_gt 0.1393
_refine_ls_wR_factor_ref 0.1713
_reflns_number_gt 7570
_reflns_number_total 16291
_reflns_threshold_expression >2sigma(I)
_cod_data_source_file om061015usi20070118_112316.cif
_cod_data_source_block p21c
_cod_depositor_comments
;
The following automatic conversions were performed:

'_chemical_melting_point' value 'not measured' was changed to '?' -
the value is undefined or not given.

'_symmetry_cell_setting' value
'Monoclinic' changed to 'monoclinic' according to
/home/saulius/struct/CIF-dictionaries/cif_core.dic dictionary named
'cif_core.dic' version 2.4.1 from 2010-06-29.

Automatic conversion script
Id: cif_fix_values 1715 2011-07-08 13:25:40Z adriana 

The following automatic conversions were performed:

'_exptl_crystal_density_meas' value 'none' was changed to '?' - the
value is perceived as not measured.

Automatic conversion script
Id: cif_fix_values 3008 2015-01-20 13:52:24Z robertas 
;
_cod_original_sg_symbol_H-M P2(1)/c
_cod_database_code 4072769

loop_
_symmetry_equiv_pos_as_xyz
'x, y, z'
'-x, y+1/2, -z+1/2'
'-x, -y, -z'
'x, -y-1/2, z-1/2'

loop_
_atom_site_label
_atom_site_type_symbol
_atom_site_fract_x
_atom_site_fract_y
_atom_site_fract_z
_atom_site_U_iso_or_equiv
_atom_site_adp_type
_atom_site_occupancy
_atom_site_symmetry_multiplicity
_atom_site_calc_flag
_atom_site_refinement_flags
_atom_site_disorder_assembly
_atom_site_disorder_group
C1 C 0.4432(4) 0.6234(3) 0.1139(5) 0.040(3) Uani 1 1 d G . .
C2 C 0.4252(4) 0.6250(4) 0.0293(4) 0.070(5) Uani 1 1 d G . .
H2 H 0.3703 0.6287 -0.0039 0.084 Uiso 1 1 calc R . .
C3 C 0.4892(6) 0.6209(4) -0.0055(4) 0.078(5) Uani 1 1 d G . .
H3 H 0.4772 0.6219 -0.0621 0.093 Uiso 1 1 calc R . .
C4 C 0.5713(5) 0.6152(4) 0.0442(5) 0.068(4) Uani 1 1 d G . .
H4 H 0.6141 0.6125 0.0209 0.082 Uiso 1 1 calc R . .
C5 C 0.5892(4) 0.6137(4) 0.1288(5) 0.063(4) Uani 1 1 d G . .
H5 H 0.6441 0.6099 0.1621 0.075 Uiso 1 1 calc R . .
C6 C 0.5252(5) 0.6178(3) 0.1637(3) 0.051(3) Uani 1 1 d G . .
H6 H 0.5372 0.6167 0.2203 0.061 Uiso 1 1 calc R . .
C7 C 0.4182(6) 0.3319(3) 0.2115(5) 0.054(4) Uani 1 1 d G . .
C8 C 0.3742(5) 0.2905(4) 0.2322(7) 0.122(8) Uani 1 1 d G . .
H8 H 0.3172 0.2871 0.2062 0.146 Uiso 1 1 calc R . .
C9 C 0.4155(8) 0.2542(4) 0.2916(8) 0.135(8) Uiso 1 1 d G . .
H9 H 0.3861 0.2266 0.3055 0.162 Uiso 1 1 calc R . .
C10 C 0.5007(8) 0.2593(4) 0.3304(6) 0.114(7) Uiso 1 1 d G . .
H10 H 0.5283 0.2350 0.3702 0.137 Uiso 1 1 calc R . .
C11 C 0.5446(6) 0.3006(4) 0.3097(6) 0.111(7) Uani 1 1 d G . .
H11 H 0.6016 0.3040 0.3357 0.133 Uiso 1 1 calc R . .
C12 C 0.5034(6) 0.3369(3) 0.2503(6) 0.058(4) Uani 1 1 d G . .
H12 H 0.5328 0.3646 0.2364 0.070 Uiso 1 1 calc R . .
C13 C 0.0665(4) 0.4662(2) 0.4146(4) 0.022(2) Uani 1 1 d G . .
C14 C 0.0025(4) 0.4376(3) 0.3607(3) 0.044(3) Uani 1 1 d G . .
H14 H -0.0138 0.4452 0.3050 0.052 Uiso 1 1 calc R . .
C15 C -0.0373(4) 0.3977(3) 0.3900(6) 0.061(4) Uani 1 1 d G . .
H15 H -0.0801 0.3785 0.3540 0.073 Uiso 1 1 calc R . .
C16 C -0.0129(5) 0.3864(3) 0.4733(6) 0.072(5) Uani 1 1 d G . .
H16 H -0.0395 0.3596 0.4929 0.086 Uiso 1 1 calc R . .
C17 C 0.0512(6) 0.4150(3) 0.5272(4) 0.066(4) Uani 1 1 d G . .
H17 H 0.0675 0.4074 0.5829 0.079 Uiso 1 1 calc R . .
C18 C 0.0909(4) 0.4549(3) 0.4979(4) 0.049(3) Uani 1 1 d G . .
H18 H 0.1338 0.4741 0.5340 0.059 Uiso 1 1 calc R . .
C19 C 0.1221(4) 0.4595(3) -0.0944(4) 0.024(2) Uani 1 1 d G . .
C20 C 0.0892(4) 0.4729(3) -0.1767(4) 0.047(3) Uani 1 1 d G . .
H20 H 0.0587 0.5038 -0.1917 0.056 Uiso 1 1 calc R . .
C21 C 0.1020(5) 0.4399(3) -0.2365(3) 0.066(5) Uani 1 1 d G . .
H21 H 0.0799 0.4488 -0.2915 0.080 Uiso 1 1 calc R . .
C22 C 0.1476(4) 0.3936(3) -0.2140(4) 0.047(3) Uani 1 1 d G . .
H22 H 0.1561 0.3715 -0.2540 0.057 Uiso 1 1 calc R . .
C23 C 0.1805(4) 0.3803(2) -0.1318(4) 0.042(3) Uani 1 1 d G . .
H23 H 0.2111 0.3493 -0.1167 0.051 Uiso 1 1 calc R . .
C24 C 0.1678(4) 0.4132(3) -0.0720(3) 0.034(3) Uani 1 1 d G . .
H24 H 0.1898 0.4043 -0.0170 0.041 Uiso 1 1 calc R . .
C31 C 0.2717(4) 0.3393(2) 0.4264(4) 0.021(2) Uiso 1 1 d G A .
C32 C 0.1897(4) 0.3396(2) 0.4279(4) 0.033(3) Uani 1 1 d G . .
H32 H 0.1571 0.3698 0.4123 0.040 Uiso 1 1 calc R . .
C33 C 0.1563(3) 0.2948(3) 0.4528(5) 0.044(3) Uani 1 1 d G . .
H33 H 0.1015 0.2950 0.4538 0.053 Uiso 1 1 calc R . .
C34 C 0.2050(5) 0.2497(2) 0.4761(5) 0.054(4) Uani 1 1 d G . .
H34 H 0.1827 0.2198 0.4927 0.065 Uiso 1 1 calc R . .
C35 C 0.2870(5) 0.2495(2) 0.4746(5) 0.050(3) Uani 1 1 d G . .
H35 H 0.3195 0.2193 0.4902 0.060 Uiso 1 1 calc R . .
C36 C 0.3203(3) 0.2943(3) 0.4497(5) 0.037(3) Uani 1 1 d G . .
H36 H 0.3751 0.2941 0.4487 0.045 Uiso 1 1 calc R . .
C37 C 0.1021(4) 0.3494(2) 0.1499(4) 0.030(3) Uani 1 1 d G . .
C38 C 0.0493(4) 0.3296(3) 0.0767(3) 0.033(3) Uani 1 1 d G . .
H38 H 0.0207 0.3527 0.0355 0.039 Uiso 1 1 calc R . .
C39 C 0.0394(4) 0.2754(3) 0.0652(4) 0.046(3) Uani 1 1 d G . .
H39 H 0.0040 0.2622 0.0162 0.055 Uiso 1 1 calc R . .
C40 C 0.0822(4) 0.2409(2) 0.1268(5) 0.041(3) Uani 1 1 d G . .
H40 H 0.0755 0.2046 0.1191 0.049 Uiso 1 1 calc R . .
C41 C 0.1350(4) 0.2607(3) 0.2000(4) 0.047(3) Uani 1 1 d G . .
H41 H 0.1637 0.2376 0.2413 0.057 Uiso 1 1 calc R . .
C42 C 0.1450(4) 0.3149(3) 0.2116(3) 0.036(3) Uani 1 1 d G . .
H42 H 0.1803 0.3281 0.2606 0.043 Uiso 1 1 calc R . .
C43 C 0.2652(5) 0.6618(3) 0.4170(5) 0.032(3) Uani 1 1 d G A .
C44 C 0.1792(5) 0.6655(4) 0.3820(5) 0.068(4) Uani 1 1 d G . .
H44 H 0.1507 0.6400 0.3449 0.081 Uiso 1 1 calc R . .
C45 C 0.1359(5) 0.7072(4) 0.4026(6) 0.099(7) Uani 1 1 d G . .
H45 H 0.0784 0.7096 0.3792 0.119 Uiso 1 1 calc R . .
C46 C 0.1785(7) 0.7452(3) 0.4581(7) 0.090(6) Uiso 1 1 d G . .
H46 H 0.1496 0.7732 0.4719 0.108 Uiso 1 1 calc R . .
C47 C 0.2645(7) 0.7416(3) 0.4931(6) 0.102(6) Uani 1 1 d G . .
H47 H 0.2931 0.7671 0.5303 0.123 Uiso 1 1 calc R . .
C48 C 0.3078(4) 0.6999(4) 0.4726(5) 0.075(5) Uani 1 1 d G . .
H48 H 0.3654 0.6974 0.4960 0.090 Uiso 1 1 calc R . .
C49 C 0.1081(5) 0.6521(2) 0.1637(5) 0.024(2) Uani 1 1 d G . .
C50 C 0.1652(4) 0.6919(3) 0.1647(6) 0.084(6) Uani 1 1 d G . .
H50 H 0.2162 0.6836 0.1576 0.101 Uiso 1 1 calc R . .
C51 C 0.1459(6) 0.7441(3) 0.1763(7) 0.120(8) Uani 1 1 d G . .
H51 H 0.1840 0.7708 0.1770 0.144 Uiso 1 1 calc R . .
C52 C 0.0695(7) 0.7565(3) 0.1869(6) 0.068(4) Uani 1 1 d G . .
H52 H 0.0566 0.7914 0.1947 0.082 Uiso 1 1 calc R . .
C53 C 0.0124(5) 0.7167(4) 0.1859(6) 0.082(5) Uani 1 1 d G . .
H53 H -0.0387 0.7249 0.1930 0.099 Uiso 1 1 calc R . .
C54 C 0.0317(4) 0.6645(3) 0.1743(6) 0.069(4) Uani 1 1 d G . .
H54 H -0.0065 0.6378 0.1736 0.083 Uiso 1 1 calc R . .
C55 C 0.3751(6) 0.6308(5) 0.1546(7) 0.036(3) Uiso 1 1 d . A .
H55A H 0.3268 0.6451 0.1133 0.044 Uiso 1 1 calc R . .
H55B H 0.3944 0.6579 0.1960 0.044 Uiso 1 1 calc R . .
C56 C 0.3698(7) 0.3719(5) 0.1534(7) 0.044(4) Uani 1 1 d . A .
H56A H 0.3224 0.3548 0.1144 0.053 Uiso 1 1 calc R . .
H56B H 0.4045 0.3866 0.1231 0.053 Uiso 1 1 calc R . .
C57 C 0.1046(6) 0.5122(4) 0.3835(6) 0.030(3) Uani 1 1 d . A .
H57A H 0.1309 0.5346 0.4301 0.036 Uiso 1 1 calc R . .
H57B H 0.0590 0.5324 0.3474 0.036 Uiso 1 1 calc R . .
C58 C 0.1139(5) 0.4968(5) -0.0302(5) 0.033(2) Uani 1 1 d . . .
H58A H 0.1247 0.5320 -0.0467 0.039 Uiso 1 1 calc R . .
H58B H 0.1583 0.4886 0.0197 0.039 Uiso 1 1 calc R . .
C59 C 0.3405(6) 0.5001(5) 0.0580(5) 0.035(2) Uani 1 1 d . . .
H59A H 0.3539 0.5348 0.0431 0.053 Uiso 1 1 calc R . .
H59B H 0.2845 0.4913 0.0261 0.053 Uiso 1 1 calc R . .
H59C H 0.3785 0.4749 0.0478 0.053 Uiso 1 1 calc R . .
C60 C 0.4676(15) 0.7331(9) 0.3827(16) 0.060(7) Uiso 0.50 1 d PD . .
H60A H 0.4667 0.7622 0.3465 0.090 Uiso 0.50 1 calc PR . .
H60B H 0.4975 0.7432 0.4379 0.090 Uiso 0.50 1 calc PR . .
H60C H 0.4115 0.7236 0.3793 0.090 Uiso 0.50 1 calc PR . .
C61 C 0.6595(16) 0.6433(12) 0.365(2) 0.133(15) Uiso 0.50 1 d PD . .
H61A H 0.7120 0.6524 0.3573 0.200 Uiso 0.50 1 calc PR . .
H61B H 0.6423 0.6711 0.3940 0.200 Uiso 0.50 1 calc PR . .
H61C H 0.6183 0.6387 0.3122 0.200 Uiso 0.50 1 calc PR . .
C62 C 0.1482(19) 0.6255(14) -0.124(2) 0.097(11) Uiso 0.50 1 d P . .
H62A H 0.1631 0.5988 -0.1568 0.146 Uiso 0.50 1 calc PR . .
H62B H 0.1496 0.6595 -0.1483 0.146 Uiso 0.50 1 calc PR . .
H62C H 0.0930 0.6187 -0.1216 0.146 Uiso 0.50 1 calc PR . .
O1 O 0.0553(3) 0.5653(3) 0.0799(3) 0.0211(15) Uani 1 1 d . . .
O2 O 0.1324(4) 0.5542(3) 0.2325(3) 0.0198(15) Uani 1 1 d . A .
O3 O 0.2118(4) 0.5780(3) 0.1345(4) 0.0261(17) Uani 1 1 d . A .
O4 O 0.5316(4) 0.4989(4) 0.4154(4) 0.0390(16) Uani 1 1 d . . .
O5 O 0.4482(4) 0.4496(3) 0.2916(4) 0.0278(18) Uani 1 1 d . A .
O6 O 0.4542(4) 0.5497(3) 0.2909(4) 0.0303(19) Uani 1 1 d . A .
O7 O 0.2732(4) 0.5551(3) 0.4000(4) 0.0240(17) Uani 1 1 d . . .
O8 O 0.3155(4) 0.6142(3) 0.3028(4) 0.0241(17) Uani 1 1 d . A .
O9 O 0.4078(4) 0.6039(3) 0.4510(4) 0.0266(18) Uani 1 1 d . . .
O10 O 0.3078(4) 0.3870(3) 0.3042(4) 0.0209(16) Uani 1 1 d . A .
O11 O 0.2677(4) 0.4453(3) 0.4050(4) 0.0210(16) Uani 1 1 d . . .
O12 O 0.4049(4) 0.4015(3) 0.4467(4) 0.0290(18) Uani 1 1 d . . .
O13 O 0.0482(4) 0.4454(3) 0.1009(4) 0.0227(16) Uani 1 1 d . . .
O14 O 0.2024(4) 0.4280(3) 0.1381(4) 0.0266(17) Uani 1 1 d . A .
O15 O 0.1367(3) 0.4346(3) 0.2499(3) 0.0176(14) Uani 1 1 d . A .
O16 O 0.3470(3) 0.4994(3) 0.1428(3) 0.0286(14) Uani 1 1 d . A .
O17 O 0.5042(9) 0.6931(7) 0.3616(10) 0.055(5) Uiso 0.50 1 d PD . .
H17A H 0.5251 0.6999 0.3184 0.066 Uiso 0.50 1 calc PR . .
O18 O 0.6683(10) 0.5943(7) 0.4112(10) 0.060(5) Uiso 0.50 1 d PD . .
H18A H 0.7098 0.5692 0.4315 0.072 Uiso 0.50 1 calc PR . .
O19 O 0.2094(17) 0.6246(13) -0.0387(17) 0.139(10) Uiso 0.50 1 d P . .
H19 H 0.2500 0.6067 -0.0383 0.208 Uiso 0.50 1 calc PR . .
OW1 O 0.6631(14) 0.3954(9) 0.3836(15) 0.114(8) Uiso 0.50 1 d PD . .
O20 O 0.2902(3) 0.5022(3) 0.2663(3) 0.0159(11) Uani 1 1 d . A .
P1 P 0.12731(16) 0.58312(12) 0.15201(16) 0.0232(7) Uani 1 1 d . . .
P2 P 0.50122(13) 0.49830(15) 0.32300(14) 0.0266(5) Uani 1 1 d . . .
P3 P 0.31956(16) 0.60615(12) 0.39240(16) 0.0203(6) Uani 1 1 d . . .
P4 P 0.31667(16) 0.39621(12) 0.39477(16) 0.0233(7) Uani 1 1 d . . .
P5 P 0.12288(15) 0.41922(12) 0.16026(15) 0.0193(6) Uani 1 1 d . . .
Sn1 Sn 0.0000 0.5000 0.0000 0.02132(18) Uani 1 2 d S . .
Sn2 Sn 0.32536(4) 0.43507(3) 0.21321(4) 0.02032(19) Uani 1 1 d . . .
Sn3 Sn 0.33155(4) 0.56581(3) 0.21154(4) 0.02095(19) Uani 1 1 d . . .
Sn4 Sn 0.19421(3) 0.49976(4) 0.31951(3) 0.01738(13) Uani 1 1 d . . .
Na1 Na 0.6019(2) 0.5002(2) 0.5470(2) 0.0327(8) Uani 1 1 d . . .
Na2 Na 0.5275(2) 0.6078(2) 0.4116(2) 0.0379(13) Uani 1 1 d D . .
Na3 Na 0.5234(2) 0.39435(19) 0.4126(2) 0.0392(13) Uani 1 1 d . . .
C25 C 0.5953(14) 0.4834(9) 0.3023(15) 0.028(6) Uiso 0.475(13) 1 d P A 1
C26 C 0.5888(15) 0.4874(10) 0.2162(16) 0.034(6) Uiso 0.475(13) 1 d P A 1
C27 C 0.668(2) 0.4730(14) 0.195(2) 0.068(9) Uiso 0.475(13) 1 d P A 1
C28 C 0.740(2) 0.4580(16) 0.261(2) 0.088(12) Uiso 0.475(13) 1 d P A 1
C29 C 0.7411(19) 0.4534(14) 0.339(2) 0.078(10) Uiso 0.475(13) 1 d P A 1
C30 C 0.6686(15) 0.4712(9) 0.3618(15) 0.042(7) Uiso 0.475(13) 1 d PD A 1
C25' C 0.5838(9) 0.4986(10) 0.2701(11) 0.018(3) Uiso 0.525(13) 1 d P A 2
C26' C 0.5588(15) 0.4838(9) 0.1873(15) 0.037(6) Uiso 0.525(13) 1 d P A 2
C27' C 0.6309(14) 0.4817(9) 0.1542(15) 0.039(6) Uiso 0.525(13) 1 d P A 2
C28' C 0.7123(15) 0.4983(14) 0.1972(14) 0.057(6) Uiso 0.525(13) 1 d P A 2
C29' C 0.7274(14) 0.5154(9) 0.2793(15) 0.053(7) Uiso 0.525(13) 1 d P A 2
C30' C 0.6627(12) 0.5175(8) 0.3143(13) 0.036(6) Uiso 0.525(13) 1 d P A 2

loop_
_atom_site_aniso_label
_atom_site_aniso_U_11
_atom_site_aniso_U_22
_atom_site_aniso_U_33
_atom_site_aniso_U_23
_atom_site_aniso_U_13
_atom_site_aniso_U_12
C1 0.083(9) 0.017(6) 0.030(6) -0.005(5) 0.035(6) -0.026(6)
C2 0.099(11) 0.074(11) 0.041(8) -0.015(8) 0.028(8) -0.042(9)
C3 0.077(11) 0.110(13) 0.054(9) -0.034(10) 0.033(9) -0.028(11)
C4 0.099(12) 0.078(12) 0.036(8) -0.004(8) 0.033(8) 0.006(10)
C5 0.053(8) 0.067(11) 0.074(10) -0.003(8) 0.027(7) -0.004(8)
C6 0.056(8) 0.044(8) 0.060(9) -0.007(7) 0.027(7) -0.017(7)
C7 0.098(11) 0.032(8) 0.056(9) 0.001(7) 0.057(9) 0.010(8)
C8 0.188(19) 0.033(9) 0.21(2) 0.027(12) 0.162(18) 0.051(12)
C11 0.132(15) 0.115(17) 0.076(12) -0.027(12) 0.018(11) 0.078(14)
C12 0.094(11) 0.035(8) 0.041(8) -0.003(6) 0.014(7) 0.030(8)
C13 0.022(5) 0.022(6) 0.026(5) 0.008(4) 0.015(4) 0.013(4)
C14 0.034(6) 0.036(7) 0.059(8) 0.009(6) 0.011(6) 0.000(6)
C15 0.043(8) 0.063(11) 0.078(10) 0.004(8) 0.019(7) -0.007(7)
C16 0.093(12) 0.039(8) 0.119(15) 0.016(9) 0.086(12) 0.011(9)
C17 0.129(13) 0.045(9) 0.048(8) 0.016(7) 0.063(9) 0.028(9)
C18 0.074(9) 0.042(8) 0.031(6) 0.007(6) 0.014(6) 0.018(7)
C19 0.020(5) 0.026(6) 0.026(5) -0.003(5) 0.010(4) -0.001(4)
C20 0.050(7) 0.059(9) 0.027(6) 0.006(6) 0.005(5) 0.035(6)
C21 0.070(9) 0.105(13) 0.027(7) 0.025(7) 0.020(6) 0.055(9)
C22 0.045(7) 0.058(9) 0.046(7) -0.013(7) 0.024(6) 0.002(7)
C23 0.037(6) 0.042(8) 0.043(7) 0.003(6) 0.007(6) 0.009(6)
C24 0.032(6) 0.039(7) 0.035(6) 0.011(5) 0.017(5) -0.003(5)
C32 0.031(6) 0.029(7) 0.039(6) 0.000(5) 0.010(5) -0.003(5)
C33 0.050(7) 0.028(7) 0.058(8) -0.002(6) 0.022(6) 0.002(6)
C34 0.084(10) 0.039(9) 0.052(8) 0.007(7) 0.040(8) -0.015(8)
C35 0.060(8) 0.033(8) 0.063(9) 0.000(7) 0.025(7) 0.000(7)
C36 0.039(6) 0.019(6) 0.055(8) 0.002(6) 0.015(6) 0.006(5)
C37 0.020(5) 0.048(9) 0.027(6) 0.001(5) 0.015(5) -0.009(5)
C38 0.025(5) 0.044(8) 0.026(6) -0.003(5) 0.002(4) -0.006(5)
C39 0.044(7) 0.038(8) 0.051(8) -0.013(6) 0.010(6) -0.021(6)
C40 0.051(7) 0.025(7) 0.051(8) -0.014(6) 0.022(6) -0.005(6)
C41 0.044(7) 0.046(9) 0.050(8) -0.001(7) 0.013(6) 0.004(6)
C42 0.047(7) 0.028(7) 0.024(6) 0.001(5) -0.001(5) -0.002(5)
C43 0.031(6) 0.036(7) 0.025(6) -0.008(5) 0.003(5) 0.007(5)
C44 0.069(10) 0.064(11) 0.061(10) -0.004(8) 0.008(8) 0.031(8)
C45 0.095(12) 0.138(18) 0.069(11) 0.006(12) 0.030(10) 0.073(12)
C47 0.165(19) 0.045(11) 0.109(14) -0.040(10) 0.059(14) 0.009(12)
C48 0.096(12) 0.060(12) 0.076(11) 0.007(9) 0.035(10) 0.016(10)
C49 0.025(5) 0.022(6) 0.018(5) -0.006(4) -0.005(4) -0.002(5)
C50 0.071(10) 0.034(9) 0.164(17) 0.031(10) 0.060(11) 0.005(8)
C51 0.128(16) 0.029(10) 0.24(2) 0.050(13) 0.104(17) 0.027(10)
C52 0.079(11) 0.025(8) 0.098(12) 0.002(8) 0.023(9) 0.011(8)
C53 0.101(13) 0.051(11) 0.107(13) 0.012(10) 0.049(11) 0.038(10)
C54 0.043(8) 0.050(10) 0.123(13) 0.007(9) 0.038(8) 0.005(7)
C56 0.039(7) 0.058(9) 0.042(7) -0.034(6) 0.022(6) -0.003(6)
C57 0.033(5) 0.026(8) 0.039(6) 0.000(5) 0.022(5) 0.007(4)
C58 0.025(5) 0.049(7) 0.023(4) -0.001(7) 0.006(4) -0.018(6)
C59 0.047(6) 0.044(6) 0.016(4) -0.010(7) 0.011(4) -0.007(7)
O1 0.020(3) 0.023(4) 0.012(3) 0.002(3) -0.007(2) -0.003(3)
O2 0.023(3) 0.022(4) 0.014(3) 0.004(3) 0.004(3) -0.001(3)
O3 0.026(4) 0.032(5) 0.020(4) 0.006(3) 0.007(3) -0.003(3)
O4 0.034(4) 0.034(4) 0.037(4) -0.003(5) -0.008(3) 0.012(5)
O5 0.021(4) 0.024(5) 0.035(4) -0.008(4) 0.003(3) -0.002(3)
O6 0.026(4) 0.035(5) 0.027(4) 0.000(4) 0.003(3) -0.009(4)
O7 0.025(4) 0.025(5) 0.022(4) -0.004(4) 0.008(3) -0.010(3)
O8 0.025(4) 0.026(5) 0.018(4) -0.003(3) 0.002(3) -0.005(3)
O9 0.020(4) 0.025(5) 0.028(4) 0.002(3) -0.002(3) -0.004(3)
O10 0.022(3) 0.018(4) 0.025(4) -0.008(3) 0.010(3) -0.003(3)
O11 0.024(3) 0.027(5) 0.012(3) -0.001(3) 0.006(3) -0.001(3)
O12 0.027(4) 0.024(5) 0.026(4) 0.002(3) -0.006(3) 0.001(3)
O13 0.024(3) 0.026(4) 0.012(3) -0.006(3) -0.003(3) -0.006(3)
O14 0.021(3) 0.040(5) 0.017(4) 0.000(4) 0.002(3) -0.003(3)
O15 0.017(3) 0.019(4) 0.011(3) 0.002(3) -0.004(2) -0.007(3)
O16 0.037(3) 0.036(4) 0.016(3) -0.009(4) 0.013(2) -0.014(4)
O20 0.020(3) 0.013(3) 0.017(3) -0.003(4) 0.008(2) -0.002(4)
P1 0.0226(14) 0.0281(19) 0.0148(13) 0.0019(12) -0.0004(11) -0.0026(13)
P2 0.0160(10) 0.0329(15) 0.0311(12) -0.0188(18) 0.0074(9) -0.0067(16)
P3 0.0220(14) 0.0183(17) 0.0185(14) -0.0044(12) 0.0032(12) -0.0016(12)
P4 0.0202(14) 0.0258(19) 0.0198(15) -0.0023(13) 0.0005(12) -0.0011(13)
P5 0.0206(13) 0.0189(17) 0.0167(13) -0.0032(12) 0.0031(11) -0.0045(12)
Sn1 0.0171(4) 0.0294(5) 0.0147(4) -0.0010(6) 0.0009(3) -0.0042(6)
Sn2 0.0182(4) 0.0259(5) 0.0179(4) -0.0075(3) 0.0071(3) -0.0047(3)
Sn3 0.0209(4) 0.0259(5) 0.0157(4) -0.0012(3) 0.0051(3) -0.0078(3)
Sn4 0.0166(3) 0.0214(3) 0.0142(3) -0.0003(4) 0.0048(2) -0.0016(4)
Na1 0.0288(18) 0.027(2) 0.0328(19) -0.003(3) -0.0047(15) -0.002(2)
Na2 0.036(2) 0.052(4) 0.032(3) -0.013(2) 0.018(2) -0.013(2)
Na3 0.042(3) 0.046(3) 0.021(2) -0.010(2) -0.004(2) 0.017(2)

loop_
_atom_type_symbol
_atom_type_description
_atom_type_scat_dispersion_real
_atom_type_scat_dispersion_imag
_atom_type_scat_source
C C 0.0033 0.0016 'International Tables Vol C Tables 4.2.6.8 and 6.1.1.4'
H H 0.0000 0.0000 'International Tables Vol C Tables 4.2.6.8 and 6.1.1.4'
O O 0.0106 0.0060 'International Tables Vol C Tables 4.2.6.8 and 6.1.1.4'
P P 0.1023 0.0942 'International Tables Vol C Tables 4.2.6.8 and 6.1.1.4'
Sn Sn -0.6537 1.4246 'International Tables Vol C Tables 4.2.6.8 and 6.1.1.4'
Na Na 0.0362 0.0249 'International Tables Vol C Tables 4.2.6.8 and 6.1.1.4'

loop_
_geom_angle_atom_site_label_1
_geom_angle_atom_site_label_2
_geom_angle_atom_site_label_3
_geom_angle
_geom_angle_site_symmetry_1
_geom_angle_site_symmetry_3
C2 C1 C6 120.0 . .
C2 C1 C55 121.4(7) . .
C6 C1 C55 118.5(7) . .
C1 C2 C3 120.0 . .
C1 C2 H2 120.0 . .
C3 C2 H2 120.0 . .
C4 C3 C2 120.0 . .
C4 C3 H3 120.0 . .
C2 C3 H3 120.0 . .
C3 C4 C5 120.0 . .
C3 C4 H4 120.0 . .
C5 C4 H4 120.0 . .
C4 C5 C6 120.0 . .
C4 C5 H5 120.0 . .
C6 C5 H5 120.0 . .
C5 C6 C1 120.0 . .
C5 C6 H6 120.0 . .
C1 C6 H6 120.0 . .
C8 C7 C12 120.0 . .
C8 C7 C56 117.5(8) . .
C12 C7 C56 122.3(8) . .
C9 C8 C7 120.0 . .
C9 C8 H8 120.0 . .
C7 C8 H8 120.0 . .
C8 C9 C10 120.0 . .
C8 C9 H9 120.0 . .
C10 C9 H9 120.0 . .
C11 C10 C9 120.0 . .
C11 C10 H10 120.0 . .
C9 C10 H10 120.0 . .
C12 C11 C10 120.0 . .
C12 C11 Na3 77.8(4) . .
C10 C11 Na3 105.7(4) . .
C12 C11 H11 120.0 . .
C10 C11 H11 120.0 . .
Na3 C11 H11 86.5 . .
C11 C12 C7 120.0 . .
C11 C12 Na3 75.9(4) . .
C7 C12 Na3 106.7(4) . .
C11 C12 H12 120.0 . .
C7 C12 H12 120.0 . .
Na3 C12 H12 87.5 . .
C14 C13 C18 120.0 . .
C14 C13 C57 119.7(6) . .
C18 C13 C57 120.1(6) . .
C13 C14 C15 120.0 . .
C13 C14 H14 120.0 . .
C15 C14 H14 120.0 . .
C16 C15 C14 120.0 . .
C16 C15 H15 120.0 . .
C14 C15 H15 120.0 . .
C17 C16 C15 120.0 . .
C17 C16 H16 120.0 . .
C15 C16 H16 120.0 . .
C16 C17 C18 120.0 . .
C16 C17 H17 120.0 . .
C18 C17 H17 120.0 . .
C17 C18 C13 120.0 . .
C17 C18 H18 120.0 . .
C13 C18 H18 120.0 . .
C20 C19 C24 120.0 . .
C20 C19 C58 119.9(6) . .
C24 C19 C58 119.9(6) . .
C19 C20 C21 120.0 . .
C19 C20 H20 120.0 . .
C21 C20 H20 120.0 . .
C22 C21 C20 120.0 . .
C22 C21 H21 120.0 . .
C20 C21 H21 120.0 . .
C23 C22 C21 120.0 . .
C23 C22 H22 120.0 . .
C21 C22 H22 120.0 . .
C22 C23 C24 120.0 . .
C22 C23 H23 120.0 . .
C24 C23 H23 120.0 . .
C23 C24 C19 120.0 . .
C23 C24 H24 120.0 . .
C19 C24 H24 120.0 . .
C32 C31 C36 120.0 . .
C32 C31 P4 121.3(4) . .
C36 C31 P4 118.7(4) . .
C31 C32 C33 120.0 . .
C31 C32 H32 120.0 . .
C33 C32 H32 120.0 . .
C34 C33 C32 120.0 . .
C34 C33 H33 120.0 . .
C32 C33 H33 120.0 . .
C33 C34 C35 120.0 . .
C33 C34 H34 120.0 . .
C35 C34 H34 120.0 . .
C36 C35 C34 120.0 . .
C36 C35 H35 120.0 . .
C34 C35 H35 120.0 . .
C35 C36 C31 120.0 . .
C35 C36 H36 120.0 . .
C31 C36 H36 120.0 . .
C38 C37 C42 120.0 . .
C38 C37 P5 119.6(4) . .
C42 C37 P5 120.1(4) . .
C39 C38 C37 120.0 . .
C39 C38 H38 120.0 . .
C37 C38 H38 120.0 . .
C38 C39 C40 120.0 . .
C38 C39 H39 120.0 . .
C40 C39 H39 120.0 . .
C41 C40 C39 120.0 . .
C41 C40 H40 120.0 . .
C39 C40 H40 120.0 . .
C42 C41 C40 120.0 . .
C42 C41 H41 120.0 . .
C40 C41 H41 120.0 . .
C41 C42 C37 120.0 . .
C41 C42 H42 120.0 . .
C37 C42 H42 120.0 . .
C44 C43 C48 120.0 . .
C44 C43 P3 119.3(5) . .
C48 C43 P3 120.7(5) . .
C45 C44 C43 120.0 . .
C45 C44 H44 120.0 . .
C43 C44 H44 120.0 . .
C44 C45 C46 120.0 . .
C44 C45 H45 120.0 . .
C46 C45 H45 120.0 . .
C47 C46 C45 120.0 . .
C47 C46 H46 120.0 . .
C45 C46 H46 120.0 . .
C48 C47 C46 120.0 . .
C48 C47 H47 120.0 . .
C46 C47 H47 120.0 . .
C47 C48 C43 120.0 . .
C47 C48 H48 120.0 . .
C43 C48 H48 120.0 . .
C50 C49 C54 120.0 . .
C50 C49 P1 123.9(5) . .
C54 C49 P1 116.1(5) . .
C51 C50 C49 120.0 . .
C51 C50 H50 120.0 . .
C49 C50 H50 120.0 . .
C52 C51 C50 120.0 . .
C52 C51 H51 120.0 . .
C50 C51 H51 120.0 . .
C51 C52 C53 120.0 . .
C51 C52 H52 120.0 . .
C53 C52 H52 120.0 . .
C52 C53 C54 120.0 . .
C52 C53 H53 120.0 . .
C54 C53 H53 120.0 . .
C53 C54 C49 120.0 . .
C53 C54 H54 120.0 . .
C49 C54 H54 120.0 . .
C1 C55 Sn3 121.6(7) . .
C1 C55 H55A 106.9 . .
Sn3 C55 H55A 106.9 . .
C1 C55 H55B 106.9 . .
Sn3 C55 H55B 106.9 . .
H55A C55 H55B 106.7 . .
C7 C56 Sn2 112.8(7) . .
C7 C56 H56A 109.0 . .
Sn2 C56 H56A 109.0 . .
C7 C56 H56B 109.0 . .
Sn2 C56 H56B 109.0 . .
H56A C56 H56B 107.8 . .
C13 C57 Sn4 120.9(6) . .
C13 C57 H57A 107.1 . .
Sn4 C57 H57A 107.1 . .
C13 C57 H57B 107.1 . .
Sn4 C57 H57B 107.1 . .
H57A C57 H57B 106.8 . .
C19 C58 Sn1 119.9(6) . .
C19 C58 H58A 107.3 . .
Sn1 C58 H58A 107.3 . .
C19 C58 H58B 107.3 . .
Sn1 C58 H58B 107.3 . .
H58A C58 H58B 106.9 . .
O16 C59 H59A 109.5 . .
O16 C59 H59B 109.5 . .
H59A C59 H59B 109.5 . .
O16 C59 H59C 109.5 . .
H59A C59 H59C 109.5 . .
H59B C59 H59C 109.5 . .
O17 C60 H60A 109.5 . .
O17 C60 H60B 109.5 . .
H60A C60 H60B 109.5 . .
O17 C60 H60C 109.5 . .
H60A C60 H60C 109.5 . .
H60B C60 H60C 109.5 . .
O18 C61 Na2 61.0(9) . .
O18 C61 H61A 109.5 . .
Na2 C61 H61A 169.3 . .
O18 C61 H61B 109.5 . .
Na2 C61 H61B 71.6 . .
H61A C61 H61B 109.5 . .
O18 C61 H61C 109.5 . .
Na2 C61 H61C 79.5 . .
H61A C61 H61C 109.5 . .
H61B C61 H61C 109.5 . .
O19 C62 H62A 109.5 . .
O19 C62 H62B 109.5 . .
H62A C62 H62B 109.5 . .
O19 C62 H62C 109.5 . .
H62A C62 H62C 109.5 . .
H62B C62 H62C 109.5 . .
P1 O1 Sn1 145.7(4) . .
P1 O2 Sn4 147.3(4) . .
P1 O3 Sn3 131.5(4) . .
P2 O4 Na1 168.1(4) . .
P2 O4 Na1 103.3(3) . 3_666
Na1 O4 Na1 88.7(2) . 3_666
P2 O4 Na3 88.4(4) . .
Na1 O4 Na3 92.3(3) . .
Na1 O4 Na3 88.2(3) 3_666 .
P2 O4 Na2 89.3(4) . .
Na1 O4 Na2 90.7(3) . .
Na1 O4 Na2 88.8(3) 3_666 .
Na3 O4 Na2 175.7(3) . .
P2 O5 Sn2 135.7(4) . .
P2 O5 Na3 93.8(3) . .
Sn2 O5 Na3 125.1(3) . .
P2 O6 Sn3 133.0(4) . .
P2 O6 Na2 97.5(3) . .
Sn3 O6 Na2 122.9(3) . .
P3 O7 Sn4 137.1(4) . .
P3 O7 Na1 96.3(3) . 3_666
Sn4 O7 Na1 99.1(3) . 3_666
P3 O8 Sn3 134.8(4) . .
P3 O9 Na3 140.1(4) . 3_666
P3 O9 Na2 124.6(4) . .
Na3 O9 Na2 95.0(3) 3_666 .
P3 O9 Na1 89.6(3) . 3_666
Na3 O9 Na1 91.1(3) 3_666 3_666
Na2 O9 Na1 96.2(3) . 3_666
P4 O10 Sn2 133.1(4) . .
P4 O11 Sn4 132.2(4) . .
P4 O11 Na1 92.1(3) . 3_666
Sn4 O11 Na1 97.8(3) . 3_666
P4 O12 Na3 129.8(4) . .
P4 O12 Na2 133.3(4) . 3_666
Na3 O12 Na2 94.3(3) . 3_666
P4 O12 Na1 93.7(4) . 3_666
Na3 O12 Na1 98.4(3) . 3_666
Na2 O12 Na1 94.0(3) 3_666 3_666
P5 O13 Sn1 148.1(4) . .
P5 O14 Sn2 130.1(4) . .
P5 O15 Sn4 132.3(4) . .
C59 O16 Sn3 125.1(8) . .
C59 O16 Sn2 128.1(7) . .
Sn3 O16 Sn2 102.7(2) . .
C60 O17 Na2 131.9(16) . .
C60 O17 H17A 114.0 . .
Na2 O17 H17A 114.0 . .
C61 O18 Na2 86.9(11) . .
C61 O18 H18A 136.5 . .
Na2 O18 H18A 136.5 . .
C62 O19 H19 109.5 . .
Sn4 O20 Sn3 129.1(3) . .
Sn4 O20 Sn2 121.8(3) . .
Sn3 O20 Sn2 104.5(2) . .
O1 P1 O2 113.7(4) . .
O1 P1 O3 111.7(4) . .
O2 P1 O3 109.5(4) . .
O1 P1 C49 104.7(4) . .
O2 P1 C49 108.8(4) . .
O3 P1 C49 108.1(4) . .
O4 P2 O5 110.7(5) . .
O4 P2 O6 109.8(5) . .
O5 P2 O6 112.2(3) . .
O4 P2 C25 100.3(8) . .
O5 P2 C25 102.8(8) . .
O6 P2 C25 120.2(9) . .
O4 P2 C25' 116.5(6) . .
O5 P2 C25' 105.8(7) . .
O6 P2 C25' 101.5(8) . .
C25 P2 C25' 20.2(8) . .
O4 P2 Na3 61.6(4) . .
O5 P2 Na3 55.9(3) . .
O6 P2 Na3 153.2(3) . .
C25 P2 Na3 86.5(8) . .
C25' P2 Na3 104.8(8) . .
O4 P2 Na2 61.8(4) . .
O5 P2 Na2 150.6(3) . .
O6 P2 Na2 53.4(3) . .
C25 P2 Na2 106.6(7) . .
C25' P2 Na2 102.5(7) . .
Na3 P2 Na2 123.32(12) . .
O4 P2 Na1 49.6(3) . 3_666
O5 P2 Na1 82.7(3) . 3_666
O6 P2 Na1 84.8(3) . 3_666
C25 P2 Na1 148.2(8) . 3_666
C25' P2 Na1 166.1(5) . 3_666
Na3 P2 Na1 70.45(14) . 3_666
Na2 P2 Na1 71.25(13) . 3_666
O9 P3 O8 113.6(4) . .
O9 P3 O7 109.4(4) . .
O8 P3 O7 109.4(4) . .
O9 P3 C43 109.8(4) . .
O8 P3 C43 105.3(4) . .
O7 P3 C43 109.2(4) . .
O9 P3 Na1 60.4(3) . 3_666
O8 P3 Na1 110.0(3) . 3_666
O7 P3 Na1 53.5(3) . 3_666
C43 P3 Na1 144.3(3) . 3_666
O9 P3 Na2 34.0(3) . .
O8 P3 Na2 79.7(3) . .
O7 P3 Na2 122.4(3) . .
C43 P3 Na2 123.3(3) . .
Na1 P3 Na2 69.65(12) 3_666 .
O12 P4 O11 109.5(4) . .
O12 P4 O10 112.9(4) . .
O11 P4 O10 110.6(4) . .
O12 P4 C31 109.3(4) . .
O11 P4 C31 108.9(3) . .
O10 P4 C31 105.5(4) . .
O12 P4 Na1 56.5(3) . 3_666
O11 P4 Na1 57.1(3) . 3_666
O10 P4 Na1 111.3(3) . 3_666
C31 P4 Na1 143.1(3) . 3_666
O12 P4 Na3 30.6(3) . .
O11 P4 Na3 125.0(3) . .
O10 P4 Na3 82.3(2) . .
C31 P4 Na3 118.7(3) . .
Na1 P4 Na3 68.26(12) 3_666 .
O13 P5 O14 112.6(4) . .
O13 P5 O15 113.8(4) . .
O14 P5 O15 110.0(3) . .
O13 P5 C37 105.6(4) . .
O14 P5 C37 106.2(4) . .
O15 P5 C37 108.2(4) . .
C58 Sn1 C58 180.0 . 3_565
C58 Sn1 O1 93.5(3) . 3_565
C58 Sn1 O1 86.5(3) 3_565 3_565
C58 Sn1 O1 86.5(3) . .
C58 Sn1 O1 93.5(3) 3_565 .
O1 Sn1 O1 180.0(4) 3_565 .
C58 Sn1 O13 88.5(3) . 3_565
C58 Sn1 O13 91.5(3) 3_565 3_565
O1 Sn1 O13 89.9(2) 3_565 3_565
O1 Sn1 O13 90.1(2) . 3_565
C58 Sn1 O13 91.5(3) . .
C58 Sn1 O13 88.5(3) 3_565 .
O1 Sn1 O13 90.1(2) 3_565 .
O1 Sn1 O13 89.9(2) . .
O13 Sn1 O13 180.0(3) 3_565 .
O10 Sn2 O14 94.0(2) . .
O10 Sn2 O20 91.3(2) . .
O14 Sn2 O20 88.7(2) . .
O10 Sn2 O5 87.8(2) . .
O14 Sn2 O5 174.8(3) . .
O20 Sn2 O5 86.3(2) . .
O10 Sn2 O16 165.5(2) . .
O14 Sn2 O16 91.5(2) . .
O20 Sn2 O16 75.4(2) . .
O5 Sn2 O16 85.6(2) . .
O10 Sn2 C56 94.2(4) . .
O14 Sn2 C56 93.8(3) . .
O20 Sn2 C56 173.7(4) . .
O5 Sn2 C56 90.9(3) . .
O16 Sn2 C56 98.8(4) . .
O3 Sn3 O8 93.8(3) . .
O3 Sn3 O20 90.4(2) . .
O8 Sn3 O20 88.7(2) . .
O3 Sn3 O16 91.5(3) . .
O8 Sn3 O16 163.6(3) . .
O20 Sn3 O16 75.8(2) . .
O3 Sn3 O6 177.6(3) . .
O8 Sn3 O6 87.5(3) . .
O20 Sn3 O6 87.6(2) . .
O16 Sn3 O6 86.7(3) . .
O3 Sn3 C55 89.9(3) . .
O8 Sn3 C55 91.9(3) . .
O20 Sn3 C55 179.3(3) . .
O16 Sn3 C55 103.6(3) . .
O6 Sn3 C55 92.1(3) . .
O2 Sn4 O20 87.1(2) . .
O2 Sn4 O15 94.1(2) . .
O20 Sn4 O15 93.3(2) . .
O2 Sn4 O11 174.5(2) . .
O20 Sn4 O11 87.5(2) . .
O15 Sn4 O11 87.2(2) . .
O2 Sn4 O7 96.1(3) . .
O20 Sn4 O7 81.4(2) . .
O15 Sn4 O7 168.3(2) . .
O11 Sn4 O7 82.1(2) . .
O2 Sn4 C57 89.7(3) . .
O20 Sn4 C57 168.8(3) . .
O15 Sn4 C57 97.6(3) . .
O11 Sn4 C57 95.5(3) . .
O7 Sn4 C57 88.2(3) . .
O2 Sn4 Na1 130.51(19) . 3_666
O20 Sn4 Na1 63.21(15) . 3_666
O15 Sn4 Na1 124.30(19) . 3_666
O11 Sn4 Na1 45.38(19) . 3_666
O7 Sn4 Na1 44.0(2) . 3_666
C57 Sn4 Na1 111.7(3) . 3_666
O4 Na1 O7 119.9(3) . 3_666
O4 Na1 O12 92.4(3) . 3_666
O7 Na1 O12 126.7(3) 3_666 3_666
O4 Na1 O11 118.9(3) . 3_666
O7 Na1 O11 68.2(2) 3_666 3_666
O12 Na1 O11 58.9(2) 3_666 3_666
O4 Na1 O4 91.3(2) . 3_666
O7 Na1 O4 129.8(3) 3_666 3_666
O12 Na1 O4 85.7(3) 3_666 3_666
O11 Na1 O4 132.1(3) 3_666 3_666
O4 Na1 O9 89.0(3) . 3_666
O7 Na1 O9 58.4(2) 3_666 3_666
O12 Na1 O9 172.2(2) 3_666 3_666
O11 Na1 O9 126.6(3) 3_666 3_666
O4 Na1 O9 86.7(3) 3_666 3_666
O4 Na1 P4 113.7(3) . 3_666
O7 Na1 P4 97.08(19) 3_666 3_666
O12 Na1 P4 29.76(16) 3_666 3_666
O11 Na1 P4 30.81(16) 3_666 3_666
O4 Na1 P4 105.1(3) 3_666 3_666
O9 Na1 P4 153.63(19) 3_666 3_666
O4 Na1 P3 112.2(3) . 3_666
O7 Na1 P3 30.19(16) 3_666 3_666
O12 Na1 P3 152.9(2) 3_666 3_666
O11 Na1 P3 97.47(19) 3_666 3_666
O4 Na1 P3 104.4(3) 3_666 3_666
O9 Na1 P3 29.98(15) 3_666 3_666
P4 Na1 P3 123.83(12) 3_666 3_666
O4 Na1 P2 118.4(2) . 3_666
O7 Na1 P2 109.5(2) 3_666 3_666
O12 Na1 P2 85.2(2) 3_666 3_666
O11 Na1 P2 111.74(19) 3_666 3_666
O4 Na1 P2 27.10(14) 3_666 3_666
O9 Na1 P2 87.4(2) 3_666 3_666
P4 Na1 P2 92.77(14) 3_666 3_666
P3 Na1 P2 92.56(14) 3_666 3_666
O4 Na1 Na1 49.61(19) . 3_666
O7 Na1 Na1 145.1(3) 3_666 3_666
O12 Na1 Na1 88.3(2) 3_666 3_666
O11 Na1 Na1 146.4(3) 3_666 3_666
O4 Na1 Na1 41.71(15) 3_666 3_666
O9 Na1 Na1 86.8(2) 3_666 3_666
P4 Na1 Na1 117.8(2) 3_666 3_666
P3 Na1 Na1 116.2(2) 3_666 3_666
P2 Na1 Na1 68.81(12) 3_666 3_666
O4 Na1 Sn4 141.4(2) . 3_666
O7 Na1 Sn4 36.88(16) 3_666 3_666
O12 Na1 Sn4 91.15(18) 3_666 3_666
O11 Na1 Sn4 36.84(16) 3_666 3_666
O4 Na1 Sn4 127.30(18) 3_666 3_666
O9 Na1 Sn4 92.53(18) 3_666 3_666
P4 Na1 Sn4 61.47(8) 3_666 3_666
P3 Na1 Sn4 62.56(9) 3_666 3_666
P2 Na1 Sn4 100.21(10) 3_666 3_666
Na1 Na1 Sn4 169.01(18) 3_666 3_666
O4 Na1 Na3 48.9(3) . .
O7 Na1 Na3 85.1(2) 3_666 .
O12 Na1 Na3 140.8(2) 3_666 .
O11 Na1 Na3 138.5(2) 3_666 .
O4 Na1 Na3 89.4(2) 3_666 .
O9 Na1 Na3 40.18(17) 3_666 .
P4 Na1 Na3 158.40(16) 3_666 .
P3 Na1 Na3 65.51(13) 3_666 .
P2 Na1 Na3 106.82(15) 3_666 .
Na1 Na1 Na3 63.56(16) 3_666 .
Sn4 Na1 Na3 121.69(15) 3_666 .
O17 Na2 O9 94.8(4) . .
O17 Na2 O12 116.6(5) . 3_666
O9 Na2 O12 83.2(2) . 3_666
O17 Na2 O18 100.8(6) . .
O9 Na2 O18 160.9(5) . .
O12 Na2 O18 79.9(5) 3_666 .
O17 Na2 O6 104.8(5) . .
O9 Na2 O6 88.0(3) . .
O12 Na2 O6 138.2(3) 3_666 .
O18 Na2 O6 98.6(5) . .
O17 Na2 C61 69.2(7) . .
O9 Na2 C61 163.2(7) . .
O12 Na2 C61 99.1(8) 3_666 .
O18 Na2 C61 32.1(5) . .
O6 Na2 C61 100.7(9) . .
O17 Na2 O4 160.5(5) . .
O9 Na2 O4 88.2(3) . .
O12 Na2 O4 82.8(3) 3_666 .
O18 Na2 O4 80.8(5) . .
O6 Na2 O4 56.0(2) . .
C61 Na2 O4 108.6(7) . .
O17 Na2 P2 131.7(4) . .
O9 Na2 P2 95.7(2) . .
O12 Na2 P2 111.4(3) 3_666 .
O18 Na2 P2 82.2(4) . .
O6 Na2 P2 29.13(18) . .
C61 Na2 P2 98.9(8) . .
O4 Na2 P2 28.85(14) . .
O17 Na2 Na3 106.6(4) . 3_666
O9 Na2 Na3 41.93(18) . 3_666
O12 Na2 Na3 41.66(18) 3_666 3_666
O18 Na2 Na3 121.6(4) . 3_666
O6 Na2 Na3 121.8(2) . 3_666
C61 Na2 Na3 136.0(9) . 3_666
O4 Na2 Na3 88.5(2) . 3_666
P2 Na2 Na3 112.50(18) . 3_666
O17 Na2 P3 85.6(4) . .
O9 Na2 P3 21.46(17) . .
O12 Na2 P3 104.6(2) 3_666 .
O18 Na2 P3 169.6(5) . .
O6 Na2 P3 71.76(18) . .
C61 Na2 P3 151.3(6) . .
O4 Na2 P3 90.42(17) . .
P2 Na2 P3 87.44(12) . .
Na3 Na2 P3 63.31(10) 3_666 .
O17 Na2 Na1 160.9(4) . .
O9 Na2 Na1 86.5(2) . .
O12 Na2 Na1 44.5(2) 3_666 .
O18 Na2 Na1 75.1(5) . .
O6 Na2 Na1 94.3(2) . .
C61 Na2 Na1 106.8(6) . .
O4 Na2 Na1 38.39(15) . .
P2 Na2 Na1 66.83(13) . .
Na3 Na2 Na1 62.53(13) 3_666 .
P3 Na2 Na1 101.42(13) . .
O17 Na2 Na1 136.0(4) . 3_666
O9 Na2 Na1 45.2(2) . 3_666
O12 Na2 Na1 81.6(2) 3_666 3_666
O18 Na2 Na1 122.5(5) . 3_666
O6 Na2 Na1 63.91(18) . 3_666
C61 Na2 Na1 151.5(7) . 3_666
O4 Na2 Na1 43.00(16) . 3_666
P2 Na2 Na1 55.59(11) . 3_666
Na3 Na2 Na1 59.34(13) 3_666 3_666
P3 Na2 Na1 50.35(10) . 3_666
Na1 Na2 Na1 54.34(11) . 3_666
O12 Na3 O9 86.7(3) . 3_666
O12 Na3 O5 84.8(3) . .
O9 Na3 O5 144.4(3) 3_666 .
O12 Na3 OW1 173.7(6) . .
O9 Na3 OW1 89.6(6) 3_666 .
O5 Na3 OW1 95.4(6) . .
O12 Na3 O4 87.7(3) . .
O9 Na3 O4 87.5(3) 3_666 .
O5 Na3 O4 57.8(2) . .
OW1 Na3 O4 87.0(6) . .
O12 Na3 P2 94.7(2) . .
O9 Na3 P2 117.0(3) 3_666 .
O5 Na3 P2 30.24(17) . .
OW1 Na3 P2 82.4(5) . .
O4 Na3 P2 30.03(15) . .
O12 Na3 C11 119.0(3) . .
O9 Na3 C11 120.0(3) 3_666 .
O5 Na3 C11 94.2(3) . .
OW1 Na3 C11 67.3(6) . .
O4 Na3 C11 140.7(3) . .
P2 Na3 C11 113.8(3) . .
O12 Na3 C12 114.6(3) . .
O9 Na3 C12 145.5(3) 3_666 .
O5 Na3 C12 67.9(3) . .
OW1 Na3 C12 71.2(6) . .
O4 Na3 C12 118.7(3) . .
P2 Na3 C12 89.3(2) . .
C11 Na3 C12 26.28(7) . .
O12 Na3 Na2 44.04(19) . 3_666
O9 Na3 Na2 43.06(18) 3_666 3_666
O5 Na3 Na2 123.2(2) . 3_666
OW1 Na3 Na2 132.6(6) . 3_666
O4 Na3 Na2 91.5(2) . 3_666
P2 Na3 Na2 116.36(18) . 3_666
C11 Na3 Na2 127.8(3) . 3_666
C12 Na3 Na2 144.6(2) . 3_666
O12 Na3 P4 19.61(17) . .
O9 Na3 P4 106.0(2) 3_666 .
O5 Na3 P4 71.04(17) . .
OW1 Na3 P4 164.3(6) . .
O4 Na3 P4 91.93(18) . .
P2 Na3 P4 88.83(12) . .
C11 Na3 P4 105.0(2) . .
C12 Na3 P4 95.9(2) . .
Na2 Na3 P4 63.01(11) 3_666 .
O12 Na3 Na1 87.3(2) . .
O9 Na3 Na1 48.7(2) 3_666 .
O5 Na3 Na1 96.4(2) . .
OW1 Na3 Na1 86.4(6) . .
O4 Na3 Na1 38.79(15) . .
P2 Na3 Na1 68.40(13) . .
C11 Na3 Na1 152.5(2) . .
C12 Na3 Na1 150.5(2) . .
Na2 Na3 Na1 64.82(13) 3_666 .
P4 Na3 Na1 102.47(13) . .
O12 Na3 Na1 43.3(2) . 3_666
O9 Na3 Na1 86.0(2) 3_666 3_666
O5 Na3 Na1 64.44(18) . 3_666
OW1 Na3 Na1 131.4(5) . 3_666
O4 Na3 Na1 44.47(17) . 3_666
P2 Na3 Na1 57.52(11) . 3_666
C11 Na3 Na1 150.5(2) . 3_666
C12 Na3 Na1 128.3(2) . 3_666
Na2 Na3 Na1 61.00(13) 3_666 3_666
P4 Na3 Na1 50.37(10) . 3_666
Na1 Na3 Na1 55.46(11) . 3_666
C30 C25 C26 123(2) . .
C30 C25 P2 123.7(18) . .
C26 C25 P2 113.6(17) . .
C25 C26 C27 115(2) . .
C28 C27 C26 118(3) . .
C29 C28 C27 124(3) . .
C28 C29 C30 119(3) . .
C25 C30 C29 120(2) . .
C30' C25' C26' 125.4(18) . .
C30' C25' P2 117.5(14) . .
C26' C25' P2 116.8(13) . .
C25' C26' C27' 112(2) . .
C28' C27' C26' 124(2) . .
C27' C28' C29' 117(2) . .
C30' C29' C28' 121(2) . .
C29' C30' C25' 119.5(19) . .

loop_
_geom_bond_atom_site_label_1
_geom_bond_atom_site_label_2
_geom_bond_distance
_geom_bond_site_symmetry_2
C1 C2 1.3900 .
C1 C6 1.3900 .
C1 C55 1.528(11) .
C2 C3 1.3900 .
C2 H2 0.9300 .
C3 C4 1.3900 .
C3 H3 0.9300 .
C4 C5 1.3900 .
C4 H4 0.9300 .
C5 C6 1.3900 .
C5 H5 0.9300 .
C6 H6 0.9300 .
C7 C8 1.3900 .
C7 C12 1.3900 .
C7 C56 1.478(14) .
C8 C9 1.3900 .
C8 H8 0.9300 .
C9 C10 1.3900 .
C9 H9 0.9300 .
C10 C11 1.3900 .
C10 H10 0.9300 .
C11 C12 1.3900 .
C11 Na3 3.045(10) .
C11 H11 0.9300 .
C12 Na3 3.069(9) .
C12 H12 0.9300 .
C13 C14 1.3900 .
C13 C18 1.3900 .
C13 C57 1.504(10) .
C14 C15 1.3900 .
C14 H14 0.9300 .
C15 C16 1.3900 .
C15 H15 0.9300 .
C16 C17 1.3900 .
C16 H16 0.9300 .
C17 C18 1.3900 .
C17 H17 0.9300 .
C18 H18 0.9300 .
C19 C20 1.3900 .
C19 C24 1.3900 .
C19 C58 1.489(11) .
C20 C21 1.3900 .
C20 H20 0.9300 .
C21 C22 1.3900 .
C21 H21 0.9300 .
C22 C23 1.3900 .
C22 H22 0.9300 .
C23 C24 1.3900 .
C23 H23 0.9300 .
C24 H24 0.9300 .
C31 C32 1.3900 .
C31 C36 1.3900 .
C31 P4 1.788(6) .
C32 C33 1.3900 .
C32 H32 0.9300 .
C33 C34 1.3900 .
C33 H33 0.9300 .
C34 C35 1.3900 .
C34 H34 0.9300 .
C35 C36 1.3900 .
C35 H35 0.9300 .
C36 H36 0.9300 .
C37 C38 1.3900 .
C37 C42 1.3900 .
C37 P5 1.801(6) .
C38 C39 1.3900 .
C38 H38 0.9300 .
C39 C40 1.3900 .
C39 H39 0.9300 .
C40 C41 1.3900 .
C40 H40 0.9300 .
C41 C42 1.3900 .
C41 H41 0.9300 .
C42 H42 0.9300 .
C43 C44 1.3900 .
C43 C48 1.3900 .
C43 P3 1.801(7) .
C44 C45 1.3900 .
C44 H44 0.9300 .
C45 C46 1.3900 .
C45 H45 0.9300 .
C46 C47 1.3900 .
C46 H46 0.9300 .
C47 C48 1.3900 .
C47 H47 0.9300 .
C48 H48 0.9300 .
C49 C50 1.3900 .
C49 C54 1.3900 .
C49 P1 1.798(7) .
C50 C51 1.3900 .
C50 H50 0.9300 .
C51 C52 1.3900 .
C51 H51 0.9300 .
C52 C53 1.3900 .
C52 H52 0.9300 .
C53 C54 1.3900 .
C53 H53 0.9300 .
C54 H54 0.9300 .
C55 Sn3 2.154(11) .
C55 H55A 0.9700 .
C55 H55B 0.9700 .
C56 Sn2 2.157(10) .
C56 H56A 0.9700 .
C56 H56B 0.9700 .
C57 Sn4 2.147(8) .
C57 H57A 0.9700 .
C57 H57B 0.9700 .
C58 Sn1 2.140(8) .
C58 H58A 0.9700 .
C58 H58B 0.9700 .
C59 O16 1.426(9) .
C59 H59A 0.9600 .
C59 H59B 0.9600 .
C59 H59C 0.9600 .
C60 O17 1.294(16) .
C60 H60A 0.9600 .
C60 H60B 0.9600 .
C60 H60C 0.9600 .
C61 O18 1.457(18) .
C61 Na2 2.740(18) .
C61 H61A 0.9600 .
C61 H61B 0.9600 .
C61 H61C 0.9600 .
C62 O19 1.51(4) .
C62 H62A 0.9600 .
C62 H62B 0.9600 .
C62 H62C 0.9600 .
O1 P1 1.510(6) .
O1 Sn1 2.168(6) .
O2 P1 1.542(6) .
O2 Sn4 2.064(6) .
O3 P1 1.549(6) .
O3 Sn3 2.067(6) .
O4 P2 1.509(6) .
O4 Na1 2.205(7) .
O4 Na1 2.524(7) 3_666
O4 Na3 2.651(10) .
O4 Na2 2.757(10) .
O5 P2 1.521(7) .
O5 Sn2 2.125(6) .
O5 Na3 2.501(8) .
O6 P2 1.535(8) .
O6 Sn3 2.134(7) .
O6 Na2 2.531(8) .
O7 P3 1.537(7) .
O7 Sn4 2.124(6) .
O7 Na1 2.458(8) 3_666
O8 P3 1.533(6) .
O8 Sn3 2.071(6) .
O9 P3 1.518(6) .
O9 Na3 2.270(7) 3_666
O9 Na2 2.319(7) .
O9 Na1 2.642(9) 3_666
O10 P4 1.534(6) .
O10 Sn2 2.072(6) .
O11 P4 1.530(7) .
O11 Sn4 2.114(6) .
O11 Na1 2.510(7) 3_666
O12 P4 1.485(6) .
O12 Na3 2.255(8) .
O12 Na2 2.359(8) 3_666
O12 Na1 2.496(9) 3_666
O13 P5 1.507(6) .
O13 Sn1 2.170(6) .
O14 P5 1.519(6) .
O14 Sn2 2.083(6) .
O15 P5 1.533(6) .
O15 Sn4 2.092(6) .
O16 Sn3 2.115(8) .
O16 Sn2 2.126(7) .
O17 Na2 2.312(17) .
O17 H17A 0.9300 .
O18 Na2 2.400(16) .
O18 H18A 0.9300 .
O19 H19 0.8200 .
OW1 Na3 2.55(2) .
O20 Sn4 2.089(5) .
O20 Sn3 2.090(7) .
O20 Sn2 2.098(7) .
P2 C25 1.77(2) .
P2 C25' 1.881(16) .
P2 Na3 3.013(6) .
P2 Na2 3.127(6) .
P2 Na1 3.224(4) 3_666
P3 Na1 3.039(6) 3_666
P3 Na2 3.418(4) .
P4 Na1 2.986(6) 3_666
P4 Na3 3.403(5) .
Sn1 C58 2.140(8) 3_565
Sn1 O1 2.168(6) 3_565
Sn1 O13 2.170(6) 3_565
Sn4 Na1 3.494(3) 3_666
Na1 O7 2.458(8) 3_666
Na1 O12 2.496(9) 3_666
Na1 O11 2.510(7) 3_666
Na1 O4 2.524(7) 3_666
Na1 O9 2.642(9) 3_666
Na1 P4 2.986(6) 3_666
Na1 P3 3.039(6) 3_666
Na1 P2 3.224(4) 3_666
Na1 Na1 3.313(6) 3_666
Na1 Sn4 3.494(3) 3_666
Na1 Na3 3.517(6) .
Na2 O12 2.359(8) 3_666
Na2 Na3 3.384(5) 3_666
Na2 Na1 3.700(6) 3_666
Na3 O9 2.270(7) 3_666
Na3 Na2 3.384(5) 3_666
Na3 Na1 3.601(6) 3_666
C25 C30 1.37(3) .
C25 C26 1.45(3) .
C26 C27 1.52(4) .
C27 C28 1.43(5) .
C28 C29 1.34(4) .
C29 C30 1.46(3) .
C25' C30' 1.40(3) .
C25' C26' 1.40(3) .
C26' C27' 1.50(3) .
C27' C28' 1.41(3) .
C28' C29' 1.42(3) .
C29' C30' 1.40(3) .
